data_4312820
loop_
_publ_author_name
'Karl M. Kadish'
'Tuan D. Phan'
'Lingamallu Giribabu'
'Eric Van Caemelbecke'
'John L. Bear'

_publ_section_title
;
 Substituent and Isomer Effects on Structural, Spectroscopic, and
 Electrochemical Properties of Dirhodium(III,II) Complexes Containing Four
 Identical Unsymmetrical Bridging Ligands
;
_journal_name_full 'Inorganic Chemistry'
_journal_page_first 8663
_journal_page_last 8673
_journal_paper_doi 10.1021/ic034963l
_journal_volume 42
_journal_year 2003
_chemical_formula_moiety 'C51 H33 N8 F12 Si Rh2, 1/2 C6 H14'
_chemical_formula_sum 'C54 H40 F12 N8 Rh2 Si'
_chemical_formula_weight 1262.85
_chemical_name_systematic
; 
 ? 
;
_space_group_IT_number 2
_symmetry_cell_setting triclinic
_symmetry_space_group_name_Hall '-P 1'
_symmetry_space_group_name_H-M 'P -1'
_atom_sites_solution_hydrogens geom
_atom_sites_solution_primary direct
_atom_sites_solution_secondary difmap
_audit_creation_method SHELXL-97
_cell_angle_alpha 74.111(2)
_cell_angle_beta 74.702(2)
_cell_angle_gamma 81.555(2)
_cell_formula_units_Z 2
_cell_length_a 10.734(1)
_cell_length_b 14.427(2)
_cell_length_c 18.894(2)
_cell_measurement_reflns_used 4092
_cell_measurement_temperature 223(2)
_cell_measurement_theta_max 23.47
_cell_measurement_theta_min 1.47
_cell_volume 2705.6(5)
_computing_cell_refinement 'Bruker SAINT software (Bruker, 1999)'
_computing_data_collection 'Siemens SMART software (Siemens, 1996)'
_computing_data_reduction 'Bruker SAINT software (Bruker, 1999)'
_computing_structure_refinement 'SHELXL-97 (Sheldrick, 1997)'
_computing_structure_solution 'SHELXS-97 (Sheldrick, 1997)'
_diffrn_ambient_temperature 223(2)
_diffrn_detector_area_resol_mean 1K
_diffrn_measured_fraction_theta_full 0.985
_diffrn_measured_fraction_theta_max 0.985
_diffrn_measurement_device_type 'Siemens SMART CCD'
_diffrn_measurement_method CCD
_diffrn_radiation_monochromator graphite
_diffrn_radiation_source 'fine-focus sealed tube'
_diffrn_radiation_type MoK\a
_diffrn_radiation_wavelength 0.71073
_diffrn_reflns_av_R_equivalents 0.0943
_diffrn_reflns_av_sigmaI/netI 0.1382
_diffrn_reflns_limit_h_max 12
_diffrn_reflns_limit_h_min -12
_diffrn_reflns_limit_k_max 16
_diffrn_reflns_limit_k_min -10
_diffrn_reflns_limit_l_max 21
_diffrn_reflns_limit_l_min -18
_diffrn_reflns_number 12189
_diffrn_reflns_theta_full 23.47
_diffrn_reflns_theta_max 23.47
_diffrn_reflns_theta_min 1.47
_diffrn_standards_decay_% 0.0
_exptl_absorpt_coefficient_mu 0.720
_exptl_absorpt_correction_T_max 1.0000
_exptl_absorpt_correction_T_min 0.0815
_exptl_absorpt_correction_type empirical
_exptl_crystal_colour 'Dark carmine'
_exptl_crystal_density_diffrn 1.550
_exptl_crystal_density_method 'not measured'
_exptl_crystal_description Plate
_exptl_crystal_F_000 1264
_exptl_crystal_size_max 0.30
_exptl_crystal_size_mid 0.20
_exptl_crystal_size_min 0.10
_refine_diff_density_max 1.918
_refine_diff_density_min -1.061
_refine_diff_density_rms 0.222
_refine_ls_extinction_coef 0.0048(8)
_refine_ls_extinction_expression Fc^*^=kFc[1+0.001xFc^2^\l^3^/sin(2\q)]^-1/4^
_refine_ls_extinction_method SHELXL
_refine_ls_goodness_of_fit_ref 1.072
_refine_ls_hydrogen_treatment mixed
_refine_ls_matrix_type full
_refine_ls_number_parameters 348
_refine_ls_number_reflns 7844
_refine_ls_number_restraints 0
_refine_ls_restrained_S_all 1.072
_refine_ls_R_factor_all 0.1653
_refine_ls_R_factor_gt 0.0764
_refine_ls_shift/su_max 0.593
_refine_ls_shift/su_mean 0.040
_refine_ls_structure_factor_coef Fsqd
_refine_ls_weighting_details 'calc w=1/[\s^2^(Fo^2^)+(0.1320P)^2^+14.2535P] where P=(Fo^2^+2Fc^2^)/3'
_refine_ls_weighting_scheme calc
_refine_ls_wR_factor_gt 0.1910
_refine_ls_wR_factor_ref 0.2672
_reflns_number_gt 3685
_reflns_number_total 7868
_reflns_threshold_expression >4sigma(I)
_cod_data_source_file ic034963lsi20030917_093848.cif
_cod_data_source_block k707
_cod_depositor_comments
;
The following automatic conversions were performed:

'_symmetry_cell_setting' value 'Triclinic' changed to 'triclinic'
according to the built-in table from CIF Core dictionary named
'cif_core.dic' version 2.4.1 from
2010-06-29.

'_exptl_absorpt_correction_type' value 'Empirical'
changed to 'empirical' according to the built-in table from CIF Core
dictionary named 'cif_core.dic' version 2.4.1 from 2010-06-29.

Automatic conversion script
Id: cif_fix_values 1646 2011-03-28 12:23:43Z adriana 
;
_cod_original_cell_volume 2705.4(6)
_cod_original_formula_sum 'C54 H40 N8 F12 Si Rh2'
_cod_database_code 4312820

loop_
_symmetry_equiv_pos_as_xyz
'x, y, z'
'-x, -y, -z'

loop_
_atom_site_label
_atom_site_type_symbol
_atom_site_fract_x
_atom_site_fract_y
_atom_site_fract_z
_atom_site_U_iso_or_equiv
_atom_site_adp_type
_atom_site_occupancy
_atom_site_symmetry_multiplicity
_atom_site_calc_flag
_atom_site_refinement_flags
_atom_site_disorder_assembly
_atom_site_disorder_group
Rh1 Rh 0.77461(9) 0.69724(7) 0.32441(5) 0.0324(3) Uani 1 1 d . . .
Rh2 Rh 0.82682(9) 0.65969(7) 0.19996(5) 0.0310(3) Uani 1 1 d . . .
N1 N 0.9526(10) 0.6314(8) 0.3363(5) 0.043(3) Uani 1 1 d . . .
N2 N 0.9611(9) 0.5564(8) 0.2385(6) 0.044(3) Uani 1 1 d . . .
N3 N 0.7044(10) 0.5624(7) 0.3688(5) 0.034(2) Uani 1 1 d . . .
N4 N 0.6892(10) 0.5634(7) 0.2462(5) 0.039(2) Uani 1 1 d . . .
N5 N 0.5959(9) 0.7530(7) 0.3037(5) 0.038(2) Uani 1 1 d . . .
N6 N 0.6862(9) 0.7642(7) 0.1751(5) 0.036(2) Uani 1 1 d . . .
N7 N 0.8519(11) 0.8273(8) 0.2680(6) 0.047(3) Uani 1 1 d . . .
N8 N 0.9575(10) 0.7609(7) 0.1660(5) 0.042(3) Uani 1 1 d . . .
C1 C 1.0090(13) 0.6461(10) 0.3897(8) 0.051(3) Uiso 1 1 d . . .
H1 H 0.9777 0.6990 0.4113 0.061 Uiso 1 1 calc R . .
C2 C 1.1098(15) 0.5850(11) 0.4120(9) 0.063(4) Uiso 1 1 d . . .
H2 H 1.1451 0.5959 0.4492 0.075 Uiso 1 1 calc R . .
C3 C 1.1593(16) 0.5088(11) 0.3809(9) 0.065(4) Uiso 1 1 d . . .
H3 H 1.2262 0.4658 0.3979 0.078 Uiso 1 1 calc R . .
C4 C 1.1097(13) 0.4953(10) 0.3238(7) 0.049(3) Uiso 1 1 d . . .
H4 H 1.1433 0.4434 0.3014 0.059 Uiso 1 1 calc R . .
C5 C 1.0082(11) 0.5604(8) 0.2996(7) 0.036(3) Uiso 1 1 d . . .
C6 C 0.9923(5) 0.4657(3) 0.2138(2) 0.049(3) Uiso 1 1 d G . .
C7 C 0.9523(5) 0.3788(3) 0.2633(2) 0.053(4) Uiso 1 1 d G . .
F1 F 0.8953(7) 0.3758(4) 0.3348(2) 0.072(2) Uani 1 1 d G . .
C8 C 0.9724(6) 0.2951(3) 0.2375(3) 0.069(4) Uiso 1 1 d G . .
H8 H 0.9449 0.2352 0.2716 0.083 Uiso 1 1 d G . .
C9 C 1.0325(6) 0.2983(3) 0.1621(3) 0.071(4) Uiso 1 1 d G . .
F2 F 1.0516(9) 0.2189(4) 0.1376(4) 0.111(4) Uani 1 1 d G . .
C10 C 1.0725(5) 0.3852(4) 0.1127(2) 0.057(4) Uiso 1 1 d G . .
H10 H 1.1140 0.3874 0.0606 0.069 Uiso 1 1 d G . .
C11 C 1.0523(5) 0.4688(3) 0.1385(2) 0.047(3) Uiso 1 1 d G . .
F3 F 1.0903(7) 0.5513(4) 0.0915(3) 0.066(2) Uani 1 1 d G . .
C12 C 0.6970(12) 0.5153(9) 0.4408(7) 0.043(3) Uiso 1 1 d . . .
H12 H 0.7322 0.5425 0.4704 0.052 Uiso 1 1 calc R . .
C13 C 0.6417(12) 0.4305(9) 0.4741(7) 0.043(3) Uiso 1 1 d . . .
H13 H 0.6401 0.3996 0.5250 0.052 Uiso 1 1 calc R . .
C14 C 0.5873(12) 0.3899(9) 0.4313(7) 0.045(3) Uiso 1 1 d . . .
H14 H 0.5425 0.3339 0.4538 0.054 Uiso 1 1 calc R . .
C15 C 0.6007(12) 0.4341(9) 0.3546(7) 0.042(3) Uiso 1 1 d . . .
H15 H 0.5699 0.4060 0.3238 0.051 Uiso 1 1 calc R . .
C16 C 0.6610(12) 0.5213(9) 0.3237(7) 0.039(3) Uiso 1 1 d . . .
C17 C 0.6112(4) 0.5414(4) 0.2010(2) 0.040(3) Uiso 1 1 d G . .
C18 C 0.4768(4) 0.5537(4) 0.2229(2) 0.051(3) Uiso 1 1 d G . .
F4 F 0.4208(5) 0.5880(5) 0.2827(3) 0.060(2) Uani 1 1 d G . .
C19 C 0.4015(4) 0.5300(4) 0.1818(3) 0.060(4) Uiso 1 1 d G . .
H19 H 0.3087 0.5385 0.1970 0.072 Uiso 1 1 d G . .
C20 C 0.4604(4) 0.4939(4) 0.1189(3) 0.060(4) Uiso 1 1 d G . .
F5 F 0.3889(6) 0.4714(6) 0.0799(4) 0.093(3) Uani 1 1 d G . .
C21 C 0.5947(5) 0.4816(4) 0.0970(2) 0.056(4) Uiso 1 1 d G . .
H21 H 0.6355 0.4567 0.0535 0.067 Uiso 1 1 d G . .
C22 C 0.6701(4) 0.5053(4) 0.1380(2) 0.048(3) Uiso 1 1 d G . .
F6 F 0.7977(4) 0.4936(5) 0.1172(3) 0.067(2) Uani 1 1 d G . .
C23 C 0.4906(12) 0.7616(9) 0.3611(7) 0.042(3) Uiso 1 1 d . . .
H23 H 0.5011 0.7403 0.4110 0.050 Uiso 1 1 calc R . .
C24 C 0.3735(14) 0.7983(10) 0.3507(8) 0.054(4) Uiso 1 1 d . . .
H24 H 0.3034 0.8012 0.3923 0.065 Uiso 1 1 calc R . .
C25 C 0.3566(15) 0.8332(10) 0.2752(8) 0.058(4) Uiso 1 1 d . . .
H25 H 0.2762 0.8615 0.2655 0.069 Uiso 1 1 calc R . .
C26 C 0.4612(13) 0.8238(9) 0.2179(8) 0.050(3) Uiso 1 1 d . . .
H26 H 0.4522 0.8464 0.1678 0.060 Uiso 1 1 calc R . .
C27 C 0.5822(12) 0.7817(9) 0.2308(7) 0.037(3) Uiso 1 1 d . . .
C28 C 0.6867(5) 0.8271(3) 0.0986(2) 0.039(3) Uiso 1 1 d G . .
C29 C 0.6885(6) 0.9264(3) 0.0866(2) 0.050(3) Uiso 1 1 d G . .
F7 F 0.6903(9) 0.9634(4) 0.1429(3) 0.082(3) Uani 1 1 d G . .
C30 C 0.6884(6) 0.9867(3) 0.0153(3) 0.072(5) Uiso 1 1 d G . .
H30 H 0.6896 1.0553 0.0070 0.087 Uiso 1 1 d G . .
C31 C 0.6865(6) 0.9477(3) -0.0440(2) 0.059(4) Uiso 1 1 d G . .
F8 F 0.6864(8) 1.0050(4) -0.1118(3) 0.088(3) Uani 1 1 d G . .
C32 C 0.6847(5) 0.8484(3) -0.0320(2) 0.050(3) Uiso 1 1 d G . .
H32 H 0.6834 0.8215 -0.0729 0.059 Uiso 1 1 d G . .
C33 C 0.6849(5) 0.7881(3) 0.0394(2) 0.041(3) Uiso 1 1 d G . .
F9 F 0.6832(8) 0.6938(3) 0.0508(3) 0.072(3) Uani 1 1 d G . .
C34 C 0.8261(14) 0.9031(10) 0.3009(8) 0.056(4) Uiso 1 1 d . . .
H34 H 0.7647 0.8972 0.3474 0.067 Uiso 1 1 calc R . .
C35 C 0.8848(18) 0.9865(14) 0.2698(10) 0.081(5) Uiso 1 1 d . . .
H35 H 0.8654 1.0366 0.2950 0.097 Uiso 1 1 calc R . .
C36 C 0.9750(18) 0.9976(14) 0.1997(11) 0.084(5) Uiso 1 1 d . . .
H36 H 1.0162 1.0553 0.1772 0.101 Uiso 1 1 calc R . .
C37 C 1.0024(17) 0.9227(12) 0.1640(10) 0.073(5) Uiso 1 1 d . . .
H37 H 1.0625 0.9288 0.1170 0.087 Uiso 1 1 calc R . .
C38 C 0.9379(13) 0.8356(9) 0.1996(7) 0.044(3) Uiso 1 1 d . . .
C39 C 1.0771(4) 0.7543(5) 0.1065(3) 0.042(3) Uiso 1 1 d G . .
C40 C 1.0717(4) 0.7605(5) 0.0327(3) 0.064(4) Uiso 1 1 d G . .
F10 F 0.9584(5) 0.7714(8) 0.0150(4) 0.143(6) Uani 1 1 d G . .
C41 C 1.1855(5) 0.7552(5) -0.0226(2) 0.073(5) Uiso 1 1 d G . .
H41 H 1.1817 0.7594 -0.0736 0.088 Uiso 1 1 d G . .
C42 C 1.3047(4) 0.7437(4) -0.0040(3) 0.057(4) Uiso 1 1 d G . .
F11 F 1.4128(5) 0.7386(6) -0.0565(3) 0.086(3) Uani 1 1 d G . .
C43 C 1.3101(4) 0.7374(4) 0.0699(3) 0.054(4) Uiso 1 1 d G . .
H43 H 1.3925 0.7295 0.0827 0.065 Uiso 1 1 d G . .
C44 C 1.1963(4) 0.7428(4) 0.1251(2) 0.050(3) Uiso 1 1 d G . .
F12 F 1.2015(6) 0.7369(6) 0.1953(3) 0.084(3) Uani 1 1 d G . .
C45 C 0.7319(12) 0.7268(8) 0.4259(7) 0.038(3) Uiso 1 1 d . . .
C46 C 0.7011(14) 0.7444(10) 0.4891(8) 0.052(3) Uiso 1 1 d . A .
C47 C 0.6582(15) 0.7643(11) 0.5590(8) 0.059(4) Uiso 1 1 d . . .
Si1 Si 0.5674(10) 0.8061(8) 0.7166(6) 0.074(3) Uiso 0.55 1 d PG A 1
C48 C 0.633(3) 0.779(2) 0.6260(9) 0.068(6) Uiso 0.55 1 d PG A 1
C49 C 0.3936(14) 0.776(2) 0.7524(18) 0.125(6) Uiso 0.55 1 d PG A 1
H49A H 0.3438 0.8142 0.7167 0.188 Uiso 0.55 1 calc PR A 1
H49B H 0.3585 0.7911 0.8012 0.188 Uiso 0.55 1 calc PR A 1
H49C H 0.3889 0.7080 0.7576 0.188 Uiso 0.55 1 calc PR A 1
C50 C 0.577(3) 0.9384(9) 0.7066(17) 0.125(6) Uiso 0.55 1 d PG A 1
H50A H 0.5268 0.9764 0.6710 0.188 Uiso 0.55 1 calc PR A 1
H50B H 0.6663 0.9538 0.6882 0.188 Uiso 0.55 1 calc PR A 1
H50C H 0.5415 0.9532 0.7555 0.188 Uiso 0.55 1 calc PR A 1
C51 C 0.664(3) 0.7325(18) 0.7857(14) 0.125(6) Uiso 0.55 1 d PG A 1
H51A H 0.7536 0.7479 0.7672 0.188 Uiso 0.55 1 calc PR A 1
H51B H 0.6592 0.6642 0.7908 0.188 Uiso 0.55 1 calc PR A 1
H51C H 0.6288 0.7473 0.8345 0.188 Uiso 0.55 1 calc PR A 1
Si1' Si 0.5356(13) 0.8353(10) 0.7020(7) 0.078(4) Uiso 0.45 1 d PG A 2
C48' C 0.600(3) 0.792(2) 0.6178(13) 0.068(6) Uiso 0.45 1 d PG A 2
C49' C 0.382(2) 0.777(3) 0.757(2) 0.125(6) Uiso 0.45 1 d PG A 2
H49D H 0.3191 0.7928 0.7258 0.188 Uiso 0.45 1 calc PR A 2
H49E H 0.3470 0.8002 0.8022 0.188 Uiso 0.45 1 calc PR A 2
H49F H 0.4002 0.7072 0.7708 0.188 Uiso 0.45 1 calc PR A 2
C50' C 0.500(4) 0.9702(10) 0.675(2) 0.125(6) Uiso 0.45 1 d PG A 2
H50D H 0.4373 0.9862 0.6438 0.188 Uiso 0.45 1 calc PR A 2
H50E H 0.5794 1.0003 0.6466 0.188 Uiso 0.45 1 calc PR A 2
H50F H 0.4651 0.9936 0.7202 0.188 Uiso 0.45 1 calc PR A 2
C51' C 0.657(3) 0.804(3) 0.7623(19) 0.125(6) Uiso 0.45 1 d PG A 2
H51D H 0.7365 0.8343 0.7340 0.188 Uiso 0.45 1 calc PR A 2
H51E H 0.6755 0.7345 0.7763 0.188 Uiso 0.45 1 calc PR A 2
H51F H 0.6223 0.8275 0.8076 0.188 Uiso 0.45 1 calc PR A 2
C52 C 0.429(12) 0.983(10) 0.523(7) 0.11(4) Uiso 0.20 1 d P . .
C53 C 0.347(15) 0.933(10) 0.529(8) 0.12(4) Uiso 0.19 1 d P . .
C54 C 0.239(12) 0.887(7) 0.546(6) 0.12(3) Uiso 0.25 1 d P . .
C55 C 0.127(12) 0.881(8) 0.542(6) 0.15(4) Uiso 0.28 1 d P . .
C56 C 0.015(15) 0.819(11) 0.538(9) 0.08(5) Uiso 0.15 1 d P . .
C57 C 0.026(14) 0.916(10) 0.500(8) 0.11(4) Uiso 0.18 1 d P . .
C58 C 0.010(14) 0.993(11) 0.530(7) 0.08(4) Uiso 0.15 1 d P . .

loop_
_atom_site_aniso_label
_atom_site_aniso_U_11
_atom_site_aniso_U_22
_atom_site_aniso_U_33
_atom_site_aniso_U_23
_atom_site_aniso_U_13
_atom_site_aniso_U_12
Rh1 0.0343(6) 0.0370(6) 0.0267(5) -0.0037(4) -0.0060(4) -0.0159(4)
Rh2 0.0317(6) 0.0349(6) 0.0249(5) -0.0005(4) -0.0040(4) -0.0163(4)
N1 0.039(6) 0.058(7) 0.031(5) -0.004(5) -0.004(5) -0.021(5)
N2 0.029(6) 0.056(7) 0.044(6) -0.007(5) -0.009(5) -0.010(5)
N3 0.049(6) 0.031(5) 0.024(5) -0.007(4) -0.008(4) -0.009(5)
N4 0.043(6) 0.052(6) 0.023(5) -0.003(4) -0.006(4) -0.024(5)
N5 0.038(6) 0.034(5) 0.038(6) 0.000(5) -0.007(5) -0.013(5)
N6 0.036(6) 0.040(6) 0.020(5) 0.002(4) 0.001(4) -0.001(5)
N7 0.047(7) 0.054(7) 0.045(6) -0.012(5) -0.007(5) -0.024(6)
N8 0.041(6) 0.042(6) 0.035(6) -0.003(5) 0.007(5) -0.026(5)
F1 0.078(6) 0.057(5) 0.061(5) -0.002(4) 0.008(5) -0.014(5)
F2 0.133(10) 0.067(6) 0.135(10) -0.055(7) 0.002(8) -0.017(6)
F3 0.084(6) 0.060(5) 0.045(4) -0.007(4) 0.003(4) -0.022(5)
F4 0.046(5) 0.090(6) 0.045(4) -0.021(4) 0.000(4) -0.021(4)
F5 0.077(7) 0.156(10) 0.073(6) -0.030(6) -0.038(5) -0.052(7)
F6 0.050(5) 0.102(7) 0.055(5) -0.037(5) 0.002(4) -0.015(5)
F7 0.131(9) 0.052(5) 0.063(5) -0.007(4) -0.019(6) -0.030(5)
F8 0.104(8) 0.086(7) 0.049(5) 0.037(5) -0.029(5) -0.011(6)
F9 0.119(8) 0.050(5) 0.048(5) -0.010(4) -0.019(5) -0.018(5)
F10 0.042(6) 0.33(2) 0.061(6) -0.061(9) -0.013(5) -0.010(8)
F11 0.052(5) 0.109(8) 0.082(7) -0.027(6) 0.022(5) -0.024(5)
F12 0.058(6) 0.146(9) 0.056(5) -0.023(6) -0.020(4) -0.023(6)

loop_
_atom_type_symbol
_atom_type_description
_atom_type_scat_dispersion_real
_atom_type_scat_dispersion_imag
_atom_type_scat_source
C C 0.0033 0.0016 'International Tables Vol C Tables 4.2.6.8 and 6.1.1.4'
H H 0.0000 0.0000 'International Tables Vol C Tables 4.2.6.8 and 6.1.1.4'
N N 0.0061 0.0033 'International Tables Vol C Tables 4.2.6.8 and 6.1.1.4'
F F 0.0171 0.0103 'International Tables Vol C Tables 4.2.6.8 and 6.1.1.4'
Si Si 0.0817 0.0704 'International Tables Vol C Tables 4.2.6.8 and 6.1.1.4'
Rh Rh -1.1178 0.9187 'International Tables Vol C Tables 4.2.6.8 and 6.1.1.4'

loop_
_geom_angle_atom_site_label_1
_geom_angle_atom_site_label_2
_geom_angle_atom_site_label_3
_geom_angle
_geom_angle_site_symmetry_1
_geom_angle_site_symmetry_3
_geom_angle_publ_flag
C45 Rh1 N1 92.8(4) . . ?
C45 Rh1 N7 94.0(4) . . ?
N1 Rh1 N7 91.7(4) . . ?
C45 Rh1 N3 92.7(4) . . ?
N1 Rh1 N3 87.3(4) . . ?
N7 Rh1 N3 173.2(4) . . ?
C45 Rh1 N5 93.5(4) . . ?
N1 Rh1 N5 173.0(4) . . ?
N7 Rh1 N5 91.0(4) . . ?
N3 Rh1 N5 89.2(4) . . ?
C45 Rh1 Rh2 179.6(3) . . ?
N1 Rh1 Rh2 87.1(3) . . ?
N7 Rh1 Rh2 86.4(3) . . ?
N3 Rh1 Rh2 86.9(2) . . ?
N5 Rh1 Rh2 86.6(3) . . ?
N8 Rh2 N6 90.0(4) . . ?
N8 Rh2 N4 172.9(4) . . ?
N6 Rh2 N4 88.9(4) . . ?
N8 Rh2 N2 90.6(4) . . ?
N6 Rh2 N2 172.8(4) . . ?
N4 Rh2 N2 89.7(4) . . ?
N8 Rh2 Rh1 86.6(3) . . ?
N6 Rh2 Rh1 86.0(3) . . ?
N4 Rh2 Rh1 86.4(3) . . ?
N2 Rh2 Rh1 86.9(3) . . ?
C5 N1 C1 118.5(11) . . ?
C5 N1 Rh1 119.7(8) . . ?
C1 N1 Rh1 121.0(9) . . ?
C5 N2 C6 116.6(9) . . ?
C5 N2 Rh2 121.0(8) . . ?
C6 N2 Rh2 121.3(6) . . ?
C12 N3 C16 118.9(10) . . ?
C12 N3 Rh1 121.9(8) . . ?
C16 N3 Rh1 119.1(7) . . ?
C16 N4 C17 118.0(8) . . ?
C16 N4 Rh2 120.2(7) . . ?
C17 N4 Rh2 121.7(6) . . ?
C27 N5 C23 119.0(11) . . ?
C27 N5 Rh1 119.5(8) . . ?
C23 N5 Rh1 121.5(8) . . ?
C27 N6 C28 115.1(9) . . ?
C27 N6 Rh2 120.2(7) . . ?
C28 N6 Rh2 124.6(6) . . ?
C38 N7 C34 119.2(11) . . ?
C38 N7 Rh1 119.9(9) . . ?
C34 N7 Rh1 120.7(9) . . ?
C38 N8 C39 118.3(9) . . ?
C38 N8 Rh2 120.1(8) . . ?
C39 N8 Rh2 121.6(6) . . ?
C2 C1 N1 121.3(13) . . ?
C1 C2 C3 121.0(15) . . ?
C2 C3 C4 119.1(16) . . ?
C3 C4 C5 119.5(13) . . ?
N1 C5 N2 117.2(11) . . ?
N1 C5 C4 120.1(11) . . ?
N2 C5 C4 122.7(11) . . ?
C7 C6 C11 120.0 . . ?
C7 C6 N2 120.6(5) . . ?
C11 C6 N2 119.2(5) . . ?
F1 C7 C6 120.0 . . ?
F1 C7 C8 120.0 . . ?
C6 C7 C8 120.0 . . ?
C9 C8 C7 120.0 . . ?
F2 C9 C8 120.0 . . ?
F2 C9 C10 120.0 . . ?
C8 C9 C10 120.0 . . ?
C9 C10 C11 120.0 . . ?
F3 C11 C10 120.0 . . ?
F3 C11 C6 120.0 . . ?
C10 C11 C6 120.0 . . ?
N3 C12 C13 123.9(12) . . ?
C12 C13 C14 118.8(12) . . ?
C15 C14 C13 118.7(12) . . ?
C14 C15 C16 119.2(12) . . ?
N3 C16 N4 117.8(10) . . ?
N3 C16 C15 120.2(11) . . ?
N4 C16 C15 121.7(11) . . ?
C18 C17 C22 120.0 . . ?
C18 C17 N4 119.5(4) . . ?
C22 C17 N4 120.5(5) . . ?
F4 C18 C19 120.0 . . ?
F4 C18 C17 120.0 . . ?
C19 C18 C17 120.0 . . ?
C20 C19 C18 120.0 . . ?
F5 C20 C19 120.0 . . ?
F5 C20 C21 120.0 . . ?
C19 C20 C21 120.0 . . ?
C22 C21 C20 120.0 . . ?
F6 C22 C21 120.0 . . ?
F6 C22 C17 120.0 . . ?
C21 C22 C17 120.0 . . ?
C24 C23 N5 123.9(12) . . ?
C23 C24 C25 118.8(14) . . ?
C26 C25 C24 117.4(14) . . ?
C25 C26 C27 122.4(13) . . ?
N6 C27 N5 117.6(11) . . ?
N6 C27 C26 123.9(11) . . ?
N5 C27 C26 118.4(11) . . ?
C33 C28 C29 120.0 . . ?
C33 C28 N6 120.9(4) . . ?
C29 C28 N6 119.1(4) . . ?
F7 C29 C30 120.0 . . ?
F7 C29 C28 120.0 . . ?
C30 C29 C28 120.0 . . ?
C29 C30 C31 120.0 . . ?
F8 C31 C32 120.0 . . ?
F8 C31 C30 120.0 . . ?
C32 C31 C30 120.0 . . ?
C31 C32 C33 120.0 . . ?
F9 C33 C28 120.0 . . ?
F9 C33 C32 120.0 . . ?
C28 C33 C32 120.0 . . ?
C35 C34 N7 123.0(15) . . ?
C34 C35 C36 119.4(18) . . ?
C37 C36 C35 119.2(19) . . ?
C36 C37 C38 119.1(16) . . ?
N8 C38 N7 118.3(11) . . ?
N8 C38 C37 121.7(12) . . ?
N7 C38 C37 120.0(12) . . ?
C40 C39 C44 120.0 . . ?
C40 C39 N8 120.9(5) . . ?
C44 C39 N8 119.1(5) . . ?
F10 C40 C39 120.0 . . ?
F10 C40 C41 120.0 . . ?
C39 C40 C41 120.0 . . ?
C42 C41 C40 120.0 . . ?
F11 C42 C41 120.0 . . ?
F11 C42 C43 120.0 . . ?
C41 C42 C43 120.0 . . ?
C42 C43 C44 120.0 . . ?
F12 C44 C43 120.0 . . ?
F12 C44 C39 120.0 . . ?
C43 C44 C39 120.0 . . ?
C46 C45 Rh1 177.8(11) . . ?
C45 C46 C47 176.0(15) . . ?
C48' C47 C48 19(2) . . ?
C48' C47 C46 169(2) . . ?
C48 C47 C46 172.6(19) . . ?
C48 Si1 C50 109.5 . . ?
C48 Si1 C49 109.5 . . ?
C50 Si1 C49 109.5 . . ?
C48 Si1 C51 109.5 . . ?
C50 Si1 C51 109.5 . . ?
C49 Si1 C51 109.4 . . ?
C47 C48 Si1 169(2) . . ?
C48' Si1' C50' 109.5 . . ?
C48' Si1' C49' 109.5 . . ?
C50' Si1' C49' 109.5 . . ?
C48' Si1' C51' 109.5 . . ?
C50' Si1' C51' 109.5 . . ?
C49' Si1' C51' 109.4 . . ?
C47 C48' Si1' 173(3) . . ?
C53 C52 C52 147(10) . 2_676 ?
C52 C53 C54 168(10) . . ?
C55 C54 C53 153(10) . . ?
C54 C55 C57 148(10) . . ?
C54 C55 C56 151(10) . . ?
C57 C55 C56 54(8) . . ?
C54 C55 C58 120(10) . . ?
C57 C55 C58 45(7) . . ?
C56 C55 C58 89(9) . . ?
C57 C56 C55 57(9) . . ?
C57 C56 C58 25(7) . . ?
C55 C56 C58 50(7) . . ?
C56 C57 C58 129(10) . . ?
C56 C57 C58 159(10) . 2_576 ?
C58 C57 C58 52(10) . 2_576 ?
C56 C57 C55 69(10) . . ?
C58 C57 C55 85(10) . . ?
C58 C57 C55 127(10) 2_576 . ?
C57 C58 C57 128(10) . 2_576 ?
C57 C58 C58 63(10) . 2_576 ?
C57 C58 C58 65(10) 2_576 2_576 ?
C57 C58 C55 50(9) . . ?
C57 C58 C55 155(10) 2_576 . ?
C58 C58 C55 107(10) 2_576 . ?
C57 C58 C56 26(8) . . ?
C57 C58 C56 150(10) 2_576 . ?
C58 C58 C56 87(10) 2_576 . ?
C55 C58 C56 41(5) . . ?

loop_
_geom_bond_atom_site_label_1
_geom_bond_atom_site_label_2
_geom_bond_distance
_geom_bond_site_symmetry_2
_geom_bond_publ_flag
Rh1 C45 1.998(12) . ?
Rh1 N1 2.044(11) . ?
Rh1 N7 2.059(10) . ?
Rh1 N3 2.064(9) . ?
Rh1 N5 2.061(10) . ?
Rh1 Rh2 2.4595(13) . ?
Rh2 N8 2.030(9) . ?
Rh2 N6 2.022(10) . ?
Rh2 N4 2.033(9) . ?
Rh2 N2 2.039(11) . ?
N1 C5 1.370(15) . ?
N1 C1 1.381(16) . ?
N2 C5 1.394(15) . ?
N2 C6 1.472(11) . ?
N3 C12 1.330(15) . ?
N3 C16 1.365(14) . ?
N4 C16 1.392(15) . ?
N4 C17 1.461(9) . ?
N5 C27 1.366(15) . ?
N5 C23 1.363(15) . ?
N6 C27 1.364(15) . ?
N6 C28 1.479(9) . ?
N7 C38 1.361(16) . ?
N7 C34 1.361(17) . ?
N8 C38 1.360(15) . ?
N8 C39 1.477(10) . ?
C1 C2 1.37(2) . ?
C2 C3 1.36(2) . ?
C3 C4 1.391(19) . ?
C4 C5 1.416(18) . ?
C6 C7 1.3900 . ?
C6 C11 1.3901 . ?
C7 F1 1.3197 . ?
C7 C8 1.3905 . ?
C8 C9 1.3898 . ?
C9 F2 1.3200 . ?
C9 C10 1.3900 . ?
C10 C11 1.3900 . ?
C11 F3 1.3200 . ?
C12 C13 1.357(17) . ?
C13 C14 1.394(17) . ?
C14 C15 1.392(17) . ?
C15 C16 1.407(17) . ?
C17 C18 1.3901 . ?
C17 C22 1.3902 . ?
C18 F4 1.3199 . ?
C18 C19 1.3901 . ?
C19 C20 1.3898 . ?
C20 F5 1.3197 . ?
C20 C21 1.3899 . ?
C21 C22 1.3898 . ?
C22 F6 1.3201 . ?
C23 C24 1.332(18) . ?
C24 C25 1.427(19) . ?
C25 C26 1.358(19) . ?
C26 C27 1.403(18) . ?
C28 C33 1.3899 . ?
C28 C29 1.3900 . ?
C29 F7 1.3201 . ?
C29 C30 1.3899 . ?
C30 C31 1.3900 . ?
C31 F8 1.3202 . ?
C31 C32 1.3899 . ?
C32 C33 1.3903 . ?
C33 F9 1.3203 . ?
C34 C35 1.35(2) . ?
C35 C36 1.40(2) . ?
C36 C37 1.38(2) . ?
C37 C38 1.43(2) . ?
C39 C40 1.3898 . ?
C39 C44 1.3900 . ?
C40 F10 1.3201 . ?
C40 C41 1.3901 . ?
C41 C42 1.3897 . ?
C42 F11 1.3201 . ?
C42 C43 1.3898 . ?
C43 C44 1.3899 . ?
C44 F12 1.3201 . ?
C45 C46 1.239(17) . ?
C46 C47 1.373(19) . ?
C47 C48' 1.26(2) . ?
C47 C48 1.289(18) . ?
Si1 C48 1.7998 . ?
Si1 C50 1.8800 . ?
Si1 C49 1.8801 . ?
Si1 C51 1.8802 . ?
Si1' C48' 1.7996 . ?
Si1' C50' 1.8801 . ?
Si1' C49' 1.8801 . ?
Si1' C51' 1.8802 . ?
C52 C53 1.18(16) . ?
C52 C52 1.6(2) 2_676 ?
C53 C54 1.35(15) . ?
C54 C55 1.25(13) . ?
C55 C57 1.45(16) . ?
C55 C56 1.62(18) . ?
C55 C58 1.89(18) . ?
C56 C57 1.39(18) . ?
C56 C58 2.5(2) . ?
C57 C58 1.35(18) . ?
C57 C58 1.33(18) 2_576 ?
C58 C57 1.33(18) 2_576 ?
C58 C58 1.2(2) 2_576 ?

loop_
_geom_torsion_atom_site_label_1
_geom_torsion_atom_site_label_2
_geom_torsion_atom_site_label_3
_geom_torsion_atom_site_label_4
_geom_torsion
_geom_torsion_site_symmetry_1
_geom_torsion_site_symmetry_2
_geom_torsion_site_symmetry_3
_geom_torsion_site_symmetry_4
_geom_torsion_publ_flag
C45 Rh1 Rh2 N8 -147(50) . . . . ?
N1 Rh1 Rh2 N8 -70.4(4) . . . . ?
N7 Rh1 Rh2 N8 21.5(4) . . . . ?
N3 Rh1 Rh2 N8 -157.8(4) . . . . ?
N5 Rh1 Rh2 N8 112.8(4) . . . . ?
C45 Rh1 Rh2 N6 122(50) . . . . ?
N1 Rh1 Rh2 N6 -160.6(4) . . . . ?
N7 Rh1 Rh2 N6 -68.7(4) . . . . ?
N3 Rh1 Rh2 N6 112.0(4) . . . . ?
N5 Rh1 Rh2 N6 22.5(4) . . . . ?
C45 Rh1 Rh2 N4 33(50) . . . . ?
N1 Rh1 Rh2 N4 110.3(4) . . . . ?
N7 Rh1 Rh2 N4 -157.9(4) . . . . ?
N3 Rh1 Rh2 N4 22.8(4) . . . . ?
N5 Rh1 Rh2 N4 -66.6(4) . . . . ?
C45 Rh1 Rh2 N2 -57(50) . . . . ?
N1 Rh1 Rh2 N2 20.4(4) . . . . ?
N7 Rh1 Rh2 N2 112.2(4) . . . . ?
N3 Rh1 Rh2 N2 -67.1(4) . . . . ?
N5 Rh1 Rh2 N2 -156.5(4) . . . . ?
C45 Rh1 N1 C5 152.2(9) . . . . ?
N7 Rh1 N1 C5 -113.6(9) . . . . ?
N3 Rh1 N1 C5 59.6(9) . . . . ?
N5 Rh1 N1 C5 -1(4) . . . . ?
Rh2 Rh1 N1 C5 -27.4(8) . . . . ?
C45 Rh1 N1 C1 -17.6(10) . . . . ?
N7 Rh1 N1 C1 76.6(10) . . . . ?
N3 Rh1 N1 C1 -110.2(10) . . . . ?
N5 Rh1 N1 C1 -171(3) . . . . ?
Rh2 Rh1 N1 C1 162.8(9) . . . . ?
N8 Rh2 N2 C5 66.2(9) . . . . ?
N6 Rh2 N2 C5 -28(4) . . . . ?
N4 Rh2 N2 C5 -106.8(9) . . . . ?
Rh1 Rh2 N2 C5 -20.4(9) . . . . ?
N8 Rh2 N2 C6 -126.3(7) . . . . ?
N6 Rh2 N2 C6 140(3) . . . . ?
N4 Rh2 N2 C6 60.8(7) . . . . ?
Rh1 Rh2 N2 C6 147.2(7) . . . . ?
C45 Rh1 N3 C12 -23.9(10) . . . . ?
N1 Rh1 N3 C12 68.7(10) . . . . ?
N7 Rh1 N3 C12 150(3) . . . . ?
N5 Rh1 N3 C12 -117.4(10) . . . . ?
Rh2 Rh1 N3 C12 156.0(9) . . . . ?
C45 Rh1 N3 C16 154.2(9) . . . . ?
N1 Rh1 N3 C16 -113.2(9) . . . . ?
N7 Rh1 N3 C16 -32(4) . . . . ?
N5 Rh1 N3 C16 60.7(9) . . . . ?
Rh2 Rh1 N3 C16 -25.9(9) . . . . ?
N8 Rh2 N4 C16 -33(4) . . . . ?
N6 Rh2 N4 C16 -113.4(10) . . . . ?
N2 Rh2 N4 C16 59.5(10) . . . . ?
Rh1 Rh2 N4 C16 -27.4(9) . . . . ?
N8 Rh2 N4 C17 143(3) . . . . ?
N6 Rh2 N4 C17 62.1(8) . . . . ?
N2 Rh2 N4 C17 -124.9(8) . . . . ?
Rh1 Rh2 N4 C17 148.2(7) . . . . ?
C45 Rh1 N5 C27 158.3(9) . . . . ?
N1 Rh1 N5 C27 -49(3) . . . . ?
N7 Rh1 N5 C27 64.1(9) . . . . ?
N3 Rh1 N5 C27 -109.1(9) . . . . ?
Rh2 Rh1 N5 C27 -22.2(8) . . . . ?
C45 Rh1 N5 C23 -22.1(9) . . . . ?
N1 Rh1 N5 C23 131(3) . . . . ?
N7 Rh1 N5 C23 -116.2(9) . . . . ?
N3 Rh1 N5 C23 70.6(9) . . . . ?
Rh2 Rh1 N5 C23 157.5(9) . . . . ?
N8 Rh2 N6 C27 -117.6(9) . . . . ?
N4 Rh2 N6 C27 55.5(9) . . . . ?
N2 Rh2 N6 C27 -23(4) . . . . ?
Rh1 Rh2 N6 C27 -31.0(9) . . . . ?
N8 Rh2 N6 C28 61.7(7) . . . . ?
N4 Rh2 N6 C28 -125.3(7) . . . . ?
N2 Rh2 N6 C28 156(3) . . . . ?
Rh1 Rh2 N6 C28 148.2(7) . . . . ?
C45 Rh1 N7 C38 157.1(10) . . . . ?
N1 Rh1 N7 C38 64.2(10) . . . . ?
N3 Rh1 N7 C38 -17(4) . . . . ?
N5 Rh1 N7 C38 -109.4(10) . . . . ?
Rh2 Rh1 N7 C38 -22.9(10) . . . . ?
C45 Rh1 N7 C34 -17.6(11) . . . . ?
N1 Rh1 N7 C34 -110.5(10) . . . . ?
N3 Rh1 N7 C34 168(3) . . . . ?
N5 Rh1 N7 C34 76.0(11) . . . . ?
Rh2 Rh1 N7 C34 162.5(10) . . . . ?
N6 Rh2 N8 C38 58.1(10) . . . . ?
N4 Rh2 N8 C38 -23(4) . . . . ?
N2 Rh2 N8 C38 -114.7(10) . . . . ?
Rh1 Rh2 N8 C38 -27.8(9) . . . . ?
N6 Rh2 N8 C39 -123.7(8) . . . . ?
N4 Rh2 N8 C39 155(3) . . . . ?
N2 Rh2 N8 C39 63.4(8) . . . . ?
Rh1 Rh2 N8 C39 150.3(7) . . . . ?
C5 N1 C1 C2 -7.0(19) . . . . ?
Rh1 N1 C1 C2 162.9(11) . . . . ?
N1 C1 C2 C3 1(2) . . . . ?
C1 C2 C3 C4 2(2) . . . . ?
C2 C3 C4 C5 -1(2) . . . . ?
C1 N1 C5 N2 -170.9(11) . . . . ?
Rh1 N1 C5 N2 19.1(14) . . . . ?
C1 N1 C5 C4 8.8(17) . . . . ?
Rh1 N1 C5 C4 -161.3(9) . . . . ?
C6 N2 C5 N1 -162.6(9) . . . . ?
Rh2 N2 C5 N1 5.5(14) . . . . ?
C6 N2 C5 C4 17.8(16) . . . . ?
Rh2 N2 C5 C4 -174.1(9) . . . . ?
C3 C4 C5 N1 -5.1(19) . . . . ?
C3 C4 C5 N2 174.5(12) . . . . ?
C5 N2 C6 C7 59.9(10) . . . . ?
Rh2 N2 C6 C7 -108.2(6) . . . . ?
C5 N2 C6 C11 -125.7(8) . . . . ?
Rh2 N2 C6 C11 66.2(7) . . . . ?
C11 C6 C7 F1 180.0 . . . . ?
N2 C6 C7 F1 -5.6(6) . . . . ?
C11 C6 C7 C8 0.0 . . . . ?
N2 C6 C7 C8 174.4(6) . . . . ?
F1 C7 C8 C9 -180.0 . . . . ?
C6 C7 C8 C9 0.0 . . . . ?
C7 C8 C9 F2 180.0 . . . . ?
C7 C8 C9 C10 0.0 . . . . ?
F2 C9 C10 C11 180.0 . . . . ?
C8 C9 C10 C11 0.0 . . . . ?
C9 C10 C11 F3 180.0 . . . . ?
C9 C10 C11 C6 0.0 . . . . ?
C7 C6 C11 F3 -180.0 . . . . ?
N2 C6 C11 F3 5.5(6) . . . . ?
C7 C6 C11 C10 0.0 . . . . ?
N2 C6 C11 C10 -174.5(6) . . . . ?
C16 N3 C12 C13 -3.9(18) . . . . ?
Rh1 N3 C12 C13 174.2(10) . . . . ?
N3 C12 C13 C14 -1(2) . . . . ?
C12 C13 C14 C15 4.9(19) . . . . ?
C13 C14 C15 C16 -4.1(19) . . . . ?
C12 N3 C16 N4 -169.4(11) . . . . ?
Rh1 N3 C16 N4 12.4(15) . . . . ?
C12 N3 C16 C15 4.6(17) . . . . ?
Rh1 N3 C16 C15 -173.6(9) . . . . ?
C17 N4 C16 N3 -160.7(9) . . . . ?
Rh2 N4 C16 N3 15.0(15) . . . . ?
C17 N4 C16 C15 25.3(17) . . . . ?
Rh2 N4 C16 C15 -159.0(9) . . . . ?
C14 C15 C16 N3 -0.7(18) . . . . ?
C14 C15 C16 N4 173.2(12) . . . . ?
C16 N4 C17 C18 52.0(11) . . . . ?
Rh2 N4 C17 C18 -123.7(6) . . . . ?
C16 N4 C17 C22 -125.9(9) . . . . ?
Rh2 N4 C17 C22 58.5(8) . . . . ?
C22 C17 C18 F4 -180.0 . . . . ?
N4 C17 C18 F4 2.1(6) . . . . ?
C22 C17 C18 C19 0.0 . . . . ?
N4 C17 C18 C19 -177.9(6) . . . . ?
F4 C18 C19 C20 -180.0 . . . . ?
C17 C18 C19 C20 0.0 . . . . ?
C18 C19 C20 F5 180.0 . . . . ?
C18 C19 C20 C21 0.0 . . . . ?
F5 C20 C21 C22 180.0 . . . . ?
C19 C20 C21 C22 0.0 . . . . ?
C20 C21 C22 F6 180.0 . . . . ?
C20 C21 C22 C17 0.0 . . . . ?
C18 C17 C22 F6 180.0 . . . . ?
N4 C17 C22 F6 -2.1(6) . . . . ?
C18 C17 C22 C21 0.0 . . . . ?
N4 C17 C22 C21 177.8(6) . . . . ?
C27 N5 C23 C24 -1.3(18) . . . . ?
Rh1 N5 C23 C24 179.0(10) . . . . ?
N5 C23 C24 C25 -2(2) . . . . ?
C23 C24 C25 C26 2(2) . . . . ?
C24 C25 C26 C27 0(2) . . . . ?
C28 N6 C27 N5 -157.2(9) . . . . ?
Rh2 N6 C27 N5 22.1(14) . . . . ?
C28 N6 C27 C26 25.2(16) . . . . ?
Rh2 N6 C27 C26 -155.4(10) . . . . ?
C23 N5 C27 N6 -174.2(10) . . . . ?
Rh1 N5 C27 N6 5.4(14) . . . . ?
C23 N5 C27 C26 3.5(16) . . . . ?
Rh1 N5 C27 C26 -176.9(9) . . . . ?
C25 C26 C27 N6 174.6(13) . . . . ?
C25 C26 C27 N5 -2.9(19) . . . . ?
C27 N6 C28 C33 -118.7(8) . . . . ?
Rh2 N6 C28 C33 62.0(8) . . . . ?
C27 N6 C28 C29 61.0(10) . . . . ?
Rh2 N6 C28 C29 -118.3(6) . . . . ?
C33 C28 C29 F7 -180.0 . . . . ?
N6 C28 C29 F7 0.3(6) . . . . ?
C33 C28 C29 C30 0.0 . . . . ?
N6 C28 C29 C30 -179.7(6) . . . . ?
F7 C29 C30 C31 180.0 . . . . ?
C28 C29 C30 C31 0.0 . . . . ?
C29 C30 C31 F8 -180.0 . . . . ?
C29 C30 C31 C32 0.0 . . . . ?
F8 C31 C32 C33 180.0 . . . . ?
C30 C31 C32 C33 0.0 . . . . ?
C29 C28 C33 F9 180.0 . . . . ?
N6 C28 C33 F9 -0.3(6) . . . . ?
C29 C28 C33 C32 0.0 . . . . ?
N6 C28 C33 C32 179.7(6) . . . . ?
C31 C32 C33 F9 -180.0 . . . . ?
C31 C32 C33 C28 0.0 . . . . ?
C38 N7 C34 C35 -2(2) . . . . ?
Rh1 N7 C34 C35 172.9(13) . . . . ?
N7 C34 C35 C36 1(3) . . . . ?
C34 C35 C36 C37 0(3) . . . . ?
C35 C36 C37 C38 0(3) . . . . ?
C39 N8 C38 N7 -160.4(10) . . . . ?
Rh2 N8 C38 N7 17.8(16) . . . . ?
C39 N8 C38 C37 21.3(18) . . . . ?
Rh2 N8 C38 C37 -160.5(11) . . . . ?
C34 N7 C38 N8 -176.9(12) . . . . ?
Rh1 N7 C38 N8 8.4(16) . . . . ?
C34 N7 C38 C37 1(2) . . . . ?
Rh1 N7 C38 C37 -173.3(10) . . . . ?
C36 C37 C38 N8 177.7(14) . . . . ?
C36 C37 C38 N7 -1(2) . . . . ?
C38 N8 C39 C40 -117.5(9) . . . . ?
Rh2 N8 C39 C40 64.4(8) . . . . ?
C38 N8 C39 C44 61.9(11) . . . . ?
Rh2 N8 C39 C44 -116.3(6) . . . . ?
C44 C39 C40 F10 180.0 . . . . ?
N8 C39 C40 F10 -0.7(6) . . . . ?
C44 C39 C40 C41 0.0 . . . . ?
N8 C39 C40 C41 179.3(6) . . . . ?
F10 C40 C41 C42 -180.0 . . . . ?
C39 C40 C41 C42 0.0 . . . . ?
C40 C41 C42 F11 180.0 . . . . ?
C40 C41 C42 C43 0.0 . . . . ?
F11 C42 C43 C44 180.0 . . . . ?
C41 C42 C43 C44 0.0 . . . . ?
C42 C43 C44 F12 -180.0 . . . . ?
C42 C43 C44 C39 0.0 . . . . ?
C40 C39 C44 F12 180.0 . . . . ?
N8 C39 C44 F12 0.7(6) . . . . ?
C40 C39 C44 C43 0.0 . . . . ?
N8 C39 C44 C43 -179.3(6) . . . . ?
N1 Rh1 C45 C46 -143(30) . . . . ?
N7 Rh1 C45 C46 125(30) . . . . ?
N3 Rh1 C45 C46 -55(30) . . . . ?
N5 Rh1 C45 C46 34(30) . . . . ?
Rh2 Rh1 C45 C46 -66(66) . . . . ?
Rh1 C45 C46 C47 -14(48) . . . . ?
C45 C46 C47 C48' -31(28) . . . . ?
C45 C46 C47 C48 161(19) . . . . ?
C48' C47 C48 Si1 10(7) . . . . ?
C46 C47 C48 Si1 -178(8) . . . . ?
C50 Si1 C48 C47 -84(12) . . . . ?
C49 Si1 C48 C47 36(12) . . . . ?
C51 Si1 C48 C47 156(12) . . . . ?
C48 C47 C48' Si1' 43(19) . . . . ?
C46 C47 C48' Si1' -132(19) . . . . ?
C50' Si1' C48' C47 83(23) . . . . ?
C49' Si1' C48' C47 -157(23) . . . . ?
C51' Si1' C48' C47 -37(23) . . . . ?
